data_4330983
loop_
_publ_author_name
'Hayato Ikeda'
'Takashi Yoshimura'
'Akitaka Ito'
'Eri Sakuda'
'Noboru Kitamura'
'Tsutomu Takayama'
'Tsutomu Sekine'
'Atsushi Shinohara'

_publ_contact_author_address
; 
Department of Chemistry, Graduate School of Science, 
Osaka University, Toyonaka 560-0043, Japan
;
_publ_contact_author_email tyoshi@chem.sci.osaka-u.ac.jp
_publ_contact_author_name 'Takashi Yoshimura'
_publ_section_title
;
 Photoluminescence Switching with Changes in the Coordination Number and
 Coordinating Volatile Organic Compounds in Tetracyanidonitridorhenium(V)
 and -technetium(V) Complexes
;
_journal_name_full 'Inorganic Chemistry'
_journal_page_first 12065
_journal_page_last 12074
_journal_paper_doi 10.1021/ic202243d
_journal_volume 51
_journal_year 2012
_chemical_formula_moiety 'C55 H46 N5 O P2 Re '
_chemical_formula_sum 'C55 H46 N5 O P2 Re'
_chemical_formula_weight 1041.16
_space_group_IT_number 1
_symmetry_cell_setting triclinic
_symmetry_Int_Tables_number 1
_symmetry_space_group_name_Hall 'P 1'
_symmetry_space_group_name_H-M 'P 1'
_cell_angle_alpha 64.77(1)
_cell_angle_beta 81.19(1)
_cell_angle_gamma 80.08(1)
_cell_formula_units_Z 1
_cell_length_a 9.003(3)
_cell_length_b 11.174(3)
_cell_length_c 13.030(5)
_cell_measurement_reflns_used 11603
_cell_measurement_temperature 170.2
_cell_measurement_theta_max 27.5
_cell_measurement_theta_min 3.0
_cell_volume 1163.4(7)
_computing_cell_refinement PROCESS-AUTO
_computing_data_collection PROCESS-AUTO
_computing_data_reduction 'teXsan Ver. 2.0'
_computing_publication_material 'teXsan Ver. 2.0'
_computing_structure_refinement SHELXL97
_computing_structure_solution SIR92
_diffrn_ambient_temperature 170.2
_diffrn_detector_area_resol_mean 10.00
_diffrn_measured_fraction_theta_full 1.0
_diffrn_measured_fraction_theta_max 1.0
_diffrn_measurement_device_type 'Rigaku RAXIS-RAPID Imaging Plate'
_diffrn_measurement_method \w
_diffrn_radiation_type 'Mo K\a'
_diffrn_radiation_wavelength 0.7107
_diffrn_reflns_av_R_equivalents 0.037
_diffrn_reflns_limit_h_max 11
_diffrn_reflns_limit_h_min -11
_diffrn_reflns_limit_k_max 14
_diffrn_reflns_limit_k_min -14
_diffrn_reflns_limit_l_max 16
_diffrn_reflns_limit_l_min -16
_diffrn_reflns_number 11593
_diffrn_reflns_theta_full 27.50
_diffrn_reflns_theta_max 27.48
_exptl_absorpt_coefficient_mu 2.727
_exptl_absorpt_correction_T_max 0.849
_exptl_absorpt_correction_T_min 0.676
_exptl_absorpt_correction_type multi-scan
_exptl_absorpt_process_details '(Higashi, 1995)'
_exptl_crystal_colour yellow
_exptl_crystal_density_diffrn 1.486
_exptl_crystal_description block
_exptl_crystal_F_000 524.00
_exptl_crystal_size_max 0.220
_exptl_crystal_size_mid 0.160
_exptl_crystal_size_min 0.060
_refine_diff_density_max 5.625
_refine_diff_density_min -0.95
_refine_ls_abs_structure_details Flack
_refine_ls_abs_structure_Flack 0.114(7)
_refine_ls_extinction_coef 0.0000
_refine_ls_extinction_expression Fc^*^=kFc[1+0.001xFc^2^\l^3^/sin(2\q)]^-1/4^
_refine_ls_extinction_method SHELXL
_refine_ls_goodness_of_fit_ref 1.092
_refine_ls_hydrogen_treatment noref
_refine_ls_number_parameters 572
_refine_ls_number_reflns 8689
_refine_ls_R_factor_gt 0.0487
_refine_ls_shift/su_max -0.0020
_refine_ls_structure_factor_coef Fsqd
_refine_ls_weighting_details 'w = 1/[\s^2^(Fo^2^) + (0.0830P)^2^+0.0000P] where P=(Fo^2^+2Fc^2^)/3'
_refine_ls_weighting_scheme calc
_refine_ls_wR_factor_ref 0.1251
_reflns_number_gt 8612
_reflns_number_total 8689
_reflns_threshold_expression >2.0sigma(I)
_cod_data_source_file ic202243d_si_002_4.cif
_cod_data_source_block (PPh4)2[ReN(CN)4(acetone)]
_cod_original_cell_volume 1163(2)
_cod_original_sg_symbol_H-M 'P 1 '
_cod_original_formula_sum 'C55 H46 N5 O P2 Re '
_cod_database_code 4330983

loop_
_symmetry_equiv_pos_as_xyz
x,y,z

loop_
_atom_site_label
_atom_site_type_symbol
_atom_site_fract_x
_atom_site_fract_y
_atom_site_fract_z
_atom_site_U_iso_or_equiv
_atom_site_adp_type
_atom_site_occupancy
_atom_site_symmetry_multiplicity
_atom_site_calc_flag
Re(1) Re 0.0070 1.6334 0.6457 0.02051(9) Uani 1.00 1 d
P(1) P 0.4038(2) 1.2773(2) 0.3744(2) 0.0168(3) Uani 1.00 1 d
P(2) P 0.7033(2) 0.9283(2) -0.0569(2) 0.0159(3) Uani 1.00 1 d
O(1) O 0.2882(7) 1.5268(6) 0.6588(5) 0.029(1) Uani 1.00 1 d
N(1) N -0.166(1) 1.7029(10) 0.6349(8) 0.04224(3) Uiso 1.00 1 d
N(2) N 0.162(1) 1.8781(9) 0.4389(8) 0.038(2) Uani 1.00 1 d
N(3) N 0.0938(9) 1.7080(8) 0.8422(6) 0.030(2) Uani 1.00 1 d
N(4) N -0.037(1) 1.3440(10) 0.8587(8) 0.042(2) Uani 1.00 1 d
N(5) N 0.0314(9) 1.5003(8) 0.4643(6) 0.030(2) Uani 1.00 1 d
C(1) C 0.109(1) 1.793(1) 0.5130(9) 0.033(2) Uani 1.00 1 d
C(2) C 0.066(1) 1.6843(9) 0.7714(7) 0.023(2) Uani 1.00 1 d
C(3) C -0.022(1) 1.4463(9) 0.7817(8) 0.024(2) Uani 1.00 1 d
C(4) C 0.024(1) 1.5459(10) 0.5285(8) 0.026(2) Uani 1.00 1 d
C(5) C 0.4108(9) 1.5611(9) 0.6578(7) 0.027(2) Uani 1.00 1 d
C(6) C 0.4357(10) 1.6974(10) 0.6374(9) 0.035(2) Uani 1.00 1 d
C(7) C 0.552(1) 1.459(1) 0.6781(10) 0.039(2) Uani 1.00 1 d
C(8) C 0.2493(8) 1.3247(8) 0.2876(6) 0.017(1) Uani 1.00 1 d
C(9) C 0.1349(10) 1.2424(9) 0.3203(7) 0.026(2) Uani 1.00 1 d
C(10) C 0.0159(10) 1.276(1) 0.2529(9) 0.031(2) Uani 1.00 1 d
C(11) C 0.013(1) 1.383(1) 0.1527(9) 0.037(2) Uani 1.00 1 d
C(12) C 0.129(1) 1.4711(10) 0.1159(9) 0.035(2) Uani 1.00 1 d
C(13) C 0.2457(10) 1.4367(10) 0.1850(7) 0.028(2) Uani 1.00 1 d
C(14) C 0.551(1) 1.1772(10) 0.3293(8) 0.020(2) Uani 1.00 1 d
C(15) C 0.602(1) 1.2253(10) 0.2123(8) 0.030(2) Uani 1.00 1 d
C(16) C 0.722(2) 1.154(2) 0.174(1) 0.043(4) Uani 1.00 1 d
C(17) C 0.790(1) 1.035(1) 0.2498(10) 0.040(2) Uani 1.00 1 d
C(18) C 0.743(1) 0.985(1) 0.366(1) 0.040(2) Uani 1.00 1 d
C(19) C 0.622(1) 1.059(1) 0.4044(8) 0.031(2) Uani 1.00 1 d
C(20) C 0.4793(10) 1.4216(9) 0.3618(7) 0.020(1) Uani 1.00 1 d
C(21) C 0.6338(9) 1.4117(9) 0.3692(7) 0.024(2) Uani 1.00 1 d
C(22) C 0.693(1) 1.517(1) 0.3753(9) 0.034(2) Uani 1.00 1 d
C(23) C 0.595(1) 1.630(1) 0.3716(9) 0.037(3) Uani 1.00 1 d
C(24) C 0.442(1) 1.642(1) 0.3622(8) 0.028(2) Uani 1.00 1 d
C(25) C 0.3830(9) 1.5362(9) 0.3575(7) 0.022(2) Uani 1.00 1 d
C(26) C 0.3382(9) 1.1870(8) 0.5203(7) 0.019(1) Uani 1.00 1 d
C(27) C 0.310(1) 1.2552(9) 0.5929(7) 0.026(2) Uani 1.00 1 d
C(28) C 0.251(1) 1.188(1) 0.7036(8) 0.042(2) Uani 1.00 1 d
C(29) C 0.220(1) 1.057(1) 0.7422(8) 0.042(2) Uani 1.00 1 d
C(30) C 0.245(1) 0.994(1) 0.6705(10) 0.043(3) Uani 1.00 1 d
C(31) C 0.303(1) 1.0594(9) 0.5584(8) 0.029(2) Uani 1.00 1 d
C(32) C 0.5540(9) 1.0173(8) -0.0013(7) 0.021(2) Uani 1.00 1 d
C(33) C 0.469(1) 1.133(1) -0.0738(9) 0.025(2) Uani 1.00 1 d
C(34) C 0.353(1) 1.198(1) -0.026(1) 0.038(2) Uani 1.00 1 d
C(35) C 0.313(1) 1.146(1) 0.090(1) 0.039(3) Uani 1.00 1 d
C(36) C 0.393(1) 1.034(1) 0.1586(9) 0.033(2) Uani 1.00 1 d
C(37) C 0.5133(9) 0.9658(9) 0.1159(7) 0.026(2) Uani 1.00 1 d
C(38) C 0.8593(8) 0.8789(9) 0.0288(7) 0.022(2) Uani 1.00 1 d
C(39) C 0.8670(9) 0.7587(9) 0.1253(8) 0.027(2) Uani 1.00 1 d
C(40) C 0.986(1) 0.725(1) 0.1944(8) 0.036(2) Uani 1.00 1 d
C(41) C 1.0945(10) 0.8101(10) 0.1667(8) 0.031(2) Uani 1.00 1 d
C(42) C 1.086(1) 0.929(1) 0.0696(9) 0.035(2) Uani 1.00 1 d
C(43) C 0.967(1) 0.9659(9) 0.0018(8) 0.025(2) Uani 1.00 1 d
C(44) C 0.7635(9) 1.0306(8) -0.2003(6) 0.019(1) Uani 1.00 1 d
C(45) C 0.7956(10) 1.1611(8) -0.2279(7) 0.024(2) Uani 1.00 1 d
C(46) C 0.858(1) 1.2356(9) -0.3360(8) 0.028(2) Uani 1.00 1 d
C(47) C 0.887(1) 1.183(1) -0.4164(8) 0.034(2) Uani 1.00 1 d
C(48) C 0.858(1) 1.053(1) -0.3904(8) 0.033(2) Uani 1.00 1 d
C(49) C 0.794(1) 0.9771(9) -0.2820(7) 0.024(2) Uani 1.00 1 d
C(50) C 0.6297(10) 0.7859(9) -0.0511(7) 0.022(2) Uani 1.00 1 d
C(51) C 0.477(1) 0.7902(10) -0.0532(8) 0.029(2) Uani 1.00 1 d
C(52) C 0.420(1) 0.683(1) -0.0594(10) 0.040(2) Uani 1.00 1 d
C(53) C 0.517(1) 0.576(1) -0.0615(9) 0.036(2) Uani 1.00 1 d
C(54) C 0.673(1) 0.572(1) -0.0588(8) 0.034(2) Uani 1.00 1 d
C(55) C 0.7301(10) 0.6747(9) -0.0533(7) 0.025(2) Uani 1.00 1 d
H(1) H 0.5391 1.7021 0.6394 0.0422 Uiso 1.00 1 calc
H(2) H 0.4045 1.7594 0.5638 0.0422 Uiso 1.00 1 calc
H(3) H 0.3763 1.7230 0.6936 0.0422 Uiso 1.00 1 calc
H(4) H 0.5383 1.3880 0.7512 0.0483 Uiso 1.00 1 calc
H(5) H 0.5676 1.4249 0.6214 0.0483 Uiso 1.00 1 calc
H(6) H 0.6376 1.5001 0.6750 0.0483 Uiso 1.00 1 calc
H(7) H 0.1377 1.1628 0.3891 0.0313 Uiso 1.00 1 calc
H(8) H -0.0646 1.2214 0.2772 0.0368 Uiso 1.00 1 calc
H(9) H -0.0663 1.4012 0.1058 0.0442 Uiso 1.00 1 calc
H(10) H 0.1254 1.5504 0.0473 0.0425 Uiso 1.00 1 calc
H(11) H 0.3262 1.4911 0.1614 0.0330 Uiso 1.00 1 calc
H(12) H 0.5535 1.3073 0.1600 0.0360 Uiso 1.00 1 calc
H(13) H 0.7556 1.1856 0.0936 0.0534 Uiso 1.00 1 calc
H(14) H 0.8716 0.9866 0.2226 0.0481 Uiso 1.00 1 calc
H(15) H 0.7897 0.9025 0.4175 0.0446 Uiso 1.00 1 calc
H(16) H 0.5896 1.0267 0.4837 0.0374 Uiso 1.00 1 calc
H(17) H 0.6981 1.3346 0.3681 0.0289 Uiso 1.00 1 calc
H(18) H 0.7974 1.5119 0.3821 0.0406 Uiso 1.00 1 calc
H(19) H 0.6365 1.7006 0.3735 0.0440 Uiso 1.00 1 calc
H(20) H 0.3764 1.7198 0.3602 0.0360 Uiso 1.00 1 calc
H(21) H 0.2778 1.5422 0.3510 0.0274 Uiso 1.00 1 calc
H(22) H 0.3329 1.3450 0.5652 0.0312 Uiso 1.00 1 calc
H(23) H 0.2311 1.2330 0.7544 0.0508 Uiso 1.00 1 calc
H(24) H 0.1796 1.0104 0.8186 0.0505 Uiso 1.00 1 calc
H(25) H 0.2233 0.9038 0.6971 0.0510 Uiso 1.00 1 calc
H(26) H 0.3178 1.0160 0.5079 0.0343 Uiso 1.00 1 calc
H(27) H 0.4901 1.1654 -0.1543 0.0306 Uiso 1.00 1 calc
H(28) H 0.2993 1.2798 -0.0744 0.0453 Uiso 1.00 1 calc
H(29) H 0.2290 1.1876 0.1206 0.0456 Uiso 1.00 1 calc
H(30) H 0.3670 1.0018 0.2389 0.0397 Uiso 1.00 1 calc
H(31) H 0.5649 0.8849 0.1660 0.0307 Uiso 1.00 1 calc
H(32) H 0.7926 0.7005 0.1426 0.0318 Uiso 1.00 1 calc
H(33) H 0.9916 0.6412 0.2597 0.0437 Uiso 1.00 1 calc
H(34) H 1.1743 0.7892 0.2143 0.0377 Uiso 1.00 1 calc
H(35) H 1.1627 0.9859 0.0495 0.0431 Uiso 1.00 1 calc
H(36) H 0.9597 1.0498 -0.0623 0.0303 Uiso 1.00 1 calc
H(37) H 0.7738 1.1975 -0.1723 0.0295 Uiso 1.00 1 calc
H(38) H 0.8808 1.3235 -0.3551 0.0330 Uiso 1.00 1 calc
H(39) H 0.9295 1.2364 -0.4909 0.0413 Uiso 1.00 1 calc
H(40) H 0.8806 1.0183 -0.4469 0.0396 Uiso 1.00 1 calc
H(41) H 0.7713 0.8888 -0.2632 0.0289 Uiso 1.00 1 calc
H(42) H 0.4091 0.8651 -0.0506 0.0345 Uiso 1.00 1 calc
H(43) H 0.3140 0.6852 -0.0598 0.0488 Uiso 1.00 1 calc
H(44) H 0.4798 0.5049 -0.0657 0.0428 Uiso 1.00 1 calc
H(45) H 0.7388 0.4959 -0.0616 0.0400 Uiso 1.00 1 calc
H(46) H 0.8358 0.6729 -0.0510 0.0291 Uiso 1.00 1 calc

loop_
_atom_site_aniso_label
_atom_site_aniso_U_11
_atom_site_aniso_U_22
_atom_site_aniso_U_33
_atom_site_aniso_U_12
_atom_site_aniso_U_13
_atom_site_aniso_U_23
Re(1) 0.0170(1) 0.0213(1) 0.0218(1) -0.00282(8) -0.00314(8) -0.0069(1)
P(1) 0.0159(8) 0.0170(9) 0.0166(9) -0.0028(7) -0.0019(7) -0.0056(8)
P(2) 0.0143(8) 0.0151(9) 0.0164(9) -0.0012(7) -0.0018(7) -0.0047(8)
O(1) 0.028(3) 0.028(3) 0.031(3) 0.000(2) -0.005(2) -0.012(3)
N(2) 0.045(5) 0.028(4) 0.035(4) -0.010(4) -0.004(4) -0.007(4)
N(3) 0.027(4) 0.039(4) 0.024(4) -0.012(3) 0.000(3) -0.011(3)
N(4) 0.051(5) 0.037(5) 0.037(5) -0.014(4) -0.001(4) -0.013(4)
N(5) 0.029(4) 0.038(4) 0.025(4) -0.011(3) -0.004(3) -0.012(3)
C(1) 0.023(4) 0.044(6) 0.033(5) 0.001(4) -0.005(4) -0.019(5)
C(2) 0.022(4) 0.023(4) 0.021(4) -0.011(3) 0.004(3) -0.007(3)
C(3) 0.037(5) 0.018(4) 0.021(4) -0.015(4) 0.003(4) -0.008(4)
C(4) 0.021(4) 0.029(5) 0.025(4) -0.014(4) 0.002(4) -0.006(4)
C(5) 0.017(3) 0.036(5) 0.028(4) -0.005(3) -0.007(3) -0.010(4)
C(6) 0.022(4) 0.034(5) 0.052(6) 0.002(3) -0.011(4) -0.020(5)
C(7) 0.026(4) 0.034(5) 0.048(6) 0.006(4) -0.009(4) -0.010(5)
C(8) 0.013(3) 0.021(4) 0.019(3) -0.001(3) -0.005(3) -0.009(3)
C(9) 0.022(4) 0.036(5) 0.018(4) -0.007(4) -0.001(3) -0.008(4)
C(10) 0.015(4) 0.048(6) 0.034(5) -0.007(4) -0.002(4) -0.021(5)
C(11) 0.025(4) 0.048(6) 0.046(6) 0.004(4) -0.015(4) -0.024(5)
C(12) 0.036(5) 0.029(5) 0.033(5) 0.001(4) -0.018(4) -0.004(4)
C(13) 0.028(4) 0.035(5) 0.020(4) -0.011(4) -0.006(3) -0.007(4)
C(14) 0.022(4) 0.018(5) 0.017(4) 0.007(4) -0.010(3) -0.005(4)
C(15) 0.031(4) 0.039(5) 0.029(5) -0.009(4) 0.001(4) -0.022(4)
C(16) 0.035(6) 0.069(10) 0.044(7) -0.004(6) -0.003(5) -0.042(8)
C(17) 0.030(4) 0.053(7) 0.051(6) -0.002(4) -0.001(4) -0.038(6)
C(18) 0.029(4) 0.039(6) 0.061(7) 0.004(4) -0.009(4) -0.032(6)
C(19) 0.029(4) 0.034(5) 0.032(5) -0.001(4) -0.004(4) -0.016(4)
C(20) 0.018(4) 0.024(4) 0.018(4) -0.007(3) -0.001(3) -0.006(3)
C(21) 0.018(3) 0.025(4) 0.029(4) -0.005(3) -0.003(3) -0.010(4)
C(22) 0.031(4) 0.034(5) 0.036(5) -0.011(4) -0.007(4) -0.009(4)
C(23) 0.048(6) 0.039(7) 0.029(5) -0.027(6) -0.001(4) -0.011(5)
C(24) 0.036(5) 0.028(5) 0.024(4) -0.011(4) -0.003(4) -0.010(4)
C(25) 0.019(4) 0.018(4) 0.025(4) 0.003(3) -0.004(3) -0.005(4)
C(26) 0.021(3) 0.013(4) 0.018(3) 0.001(3) -0.003(3) -0.001(3)
C(27) 0.031(4) 0.024(4) 0.022(4) 0.002(3) -0.008(3) -0.009(4)
C(28) 0.031(5) 0.065(8) 0.020(4) 0.006(5) -0.001(4) -0.013(5)
C(29) 0.030(5) 0.050(7) 0.020(4) 0.005(4) 0.003(4) 0.004(4)
C(30) 0.034(5) 0.033(6) 0.036(5) -0.005(4) 0.007(4) 0.009(4)
C(31) 0.030(4) 0.015(4) 0.036(5) 0.002(3) -0.002(4) -0.007(4)
C(32) 0.021(3) 0.019(4) 0.026(4) -0.005(3) 0.002(3) -0.012(3)
C(33) 0.029(4) 0.015(5) 0.022(5) 0.013(4) -0.011(4) 0.000(4)
C(34) 0.025(4) 0.032(5) 0.062(7) 0.009(4) -0.010(4) -0.028(5)
C(35) 0.021(5) 0.051(8) 0.061(9) 0.010(5) -0.009(5) -0.043(7)
C(36) 0.026(4) 0.048(6) 0.039(5) -0.009(4) 0.004(4) -0.031(5)
C(37) 0.024(4) 0.026(4) 0.027(4) 0.001(3) -0.003(3) -0.012(4)
C(38) 0.014(3) 0.033(5) 0.019(4) -0.005(3) -0.003(3) -0.010(3)
C(39) 0.023(4) 0.025(4) 0.027(4) -0.002(3) -0.009(3) -0.003(4)
C(40) 0.036(5) 0.038(5) 0.028(5) 0.008(4) -0.019(4) -0.008(4)
C(41) 0.027(4) 0.031(5) 0.034(5) 0.010(3) -0.017(4) -0.011(4)
C(42) 0.023(4) 0.055(6) 0.036(5) -0.012(4) -0.002(4) -0.023(5)
C(43) 0.024(4) 0.028(5) 0.019(4) -0.006(4) -0.003(3) -0.006(4)
C(44) 0.019(3) 0.016(4) 0.015(3) -0.002(3) -0.001(3) -0.001(3)
C(45) 0.023(4) 0.016(4) 0.024(4) -0.001(3) 0.000(3) -0.001(3)
C(46) 0.028(4) 0.015(4) 0.028(4) 0.002(3) -0.004(4) 0.002(3)
C(47) 0.025(4) 0.043(6) 0.023(4) 0.002(4) 0.002(3) -0.006(4)
C(48) 0.031(5) 0.038(5) 0.024(4) 0.003(4) 0.000(4) -0.011(4)
C(49) 0.029(4) 0.023(4) 0.019(4) 0.000(3) -0.003(3) -0.009(3)
C(50) 0.024(4) 0.018(4) 0.020(4) -0.007(4) 0.000(3) -0.004(3)
C(51) 0.022(4) 0.027(5) 0.035(5) -0.002(4) -0.005(4) -0.010(4)
C(52) 0.036(5) 0.042(7) 0.037(6) -0.021(5) -0.004(4) -0.007(5)
C(53) 0.044(6) 0.031(6) 0.035(5) -0.014(5) -0.006(5) -0.012(5)
C(54) 0.041(5) 0.029(5) 0.030(5) -0.007(4) 0.006(4) -0.012(4)
C(55) 0.026(4) 0.025(4) 0.023(4) -0.007(3) 0.003(3) -0.009(3)

loop_
_atom_type_symbol
_atom_type_description
_atom_type_scat_dispersion_real
_atom_type_scat_dispersion_imag
_atom_type_scat_source
C C 0.003 0.002
;International Tables for Crystallography
(1992, Vol. C, Tables 4.2.6.8 and 6.1.1.4)
;
H H 0.000 0.000
;International Tables for Crystallography
(1992, Vol. C, Table 6.1.1.4)
;
N N 0.006 0.003
;International Tables for Crystallography
(1992, Vol. C, Tables 4.2.6.8 and 6.1.1.4)
;
P P 0.102 0.094
;International Tables for Crystallography
(1992, Vol. C, Tables 4.2.6.8 and 6.1.1.4)
;
Re Re -1.018 7.231
;International Tables for Crystallography
(1992, Vol. C, Tables 4.2.6.8 and 6.1.1.4)
;
O O 0.011 0.006
;International Tables for Crystallography
(1992, Vol. C, Tables 4.2.6.8 and 6.1.1.4)
;

loop_
_geom_angle_atom_site_label_1
_geom_angle_atom_site_label_2
_geom_angle_atom_site_label_3
_geom_angle
_geom_angle_publ_flag
N(1) Re(1) C(1) 97.6(4) yes
N(1) Re(1) C(2) 100.0(5) yes
N(1) Re(1) C(3) 101.0(4) yes
N(1) Re(1) C(4) 99.8(5) yes
C(1) Re(1) C(2) 92.0(5) yes
C(1) Re(1) C(3) 161.4(4) yes
C(1) Re(1) C(4) 87.0(5) yes
C(2) Re(1) C(3) 84.7(4) yes
C(2) Re(1) C(4) 160.1(4) yes
C(3) Re(1) C(4) 89.8(4) yes
C(8) P(1) C(14) 109.7(5) yes
C(8) P(1) C(20) 110.6(4) yes
C(8) P(1) C(26) 109.3(4) yes
C(14) P(1) C(20) 108.2(5) yes
C(14) P(1) C(26) 110.3(4) yes
C(20) P(1) C(26) 108.8(4) yes
C(32) P(2) C(38) 108.9(5) yes
C(32) P(2) C(44) 110.5(4) yes
C(32) P(2) C(50) 106.9(4) yes
C(38) P(2) C(44) 109.3(4) yes
C(38) P(2) C(50) 111.2(4) yes
C(44) P(2) C(50) 110.0(4) yes
Re(1) C(1) N(2) 177(1) yes
Re(1) C(2) N(3) 177.0(8) yes
Re(1) C(3) N(4) 178(1) yes
Re(1) C(4) N(5) 179.0(7) yes
O(1) C(5) C(6) 125.0(8) yes
O(1) C(5) C(7) 119.5(9) yes
C(6) C(5) C(7) 115.5(8) yes
C(5) C(6) H(1) 111.0 no
C(5) C(6) H(2) 109.6 no
C(5) C(6) H(3) 110.0 no
H(1) C(6) H(2) 108.7 no
H(1) C(6) H(3) 109.4 no
H(2) C(6) H(3) 108.0 no
C(5) C(7) H(4) 109.5 no
C(5) C(7) H(5) 109.7 no
C(5) C(7) H(6) 109.9 no
H(4) C(7) H(5) 109.2 no
H(4) C(7) H(6) 109.1 no
H(5) C(7) H(6) 109.3 no
P(1) C(8) C(9) 119.1(5) yes
P(1) C(8) C(13) 121.5(7) yes
C(9) C(8) C(13) 119.2(8) yes
C(8) C(9) C(10) 120.1(7) yes
C(8) C(9) H(7) 120.4 no
C(10) C(9) H(7) 119.5 no
C(9) C(10) C(11) 120.6(10) yes
C(9) C(10) H(8) 119.9 no
C(11) C(10) H(8) 119.5 no
C(10) C(11) C(12) 121(1) yes
C(10) C(11) H(9) 119.1 no
C(12) C(11) H(9) 119.9 no
C(11) C(12) C(13) 117.3(8) yes
C(11) C(12) H(10) 122.0 no
C(13) C(12) H(10) 120.7 no
C(8) C(13) C(12) 121.6(9) yes
C(8) C(13) H(11) 119.0 no
C(12) C(13) H(11) 119.3 no
P(1) C(14) C(15) 118.0(6) yes
P(1) C(14) C(19) 122.8(8) yes
C(15) C(14) C(19) 119.0(9) yes
C(14) C(15) C(16) 120.2(9) yes
C(14) C(15) H(12) 119.5 no
C(16) C(15) H(12) 120.3 no
C(15) C(16) C(17) 119(1) yes
C(15) C(16) H(13) 120.6 no
C(17) C(16) H(13) 119.4 no
C(16) C(17) C(18) 121(1) yes
C(16) C(17) H(14) 119.4 no
C(18) C(17) H(14) 119.2 no
C(17) C(18) C(19) 118.3(9) yes
C(17) C(18) H(15) 121.0 no
C(19) C(18) H(15) 120.7 no
C(14) C(19) C(18) 121.2(9) yes
C(14) C(19) H(16) 119.4 no
C(18) C(19) H(16) 119.4 no
P(1) C(20) C(21) 118.1(7) yes
P(1) C(20) C(25) 120.7(7) yes
C(21) C(20) C(25) 120.9(10) yes
C(20) C(21) C(22) 119.2(9) yes
C(20) C(21) H(17) 119.4 no
C(22) C(21) H(17) 121.3 no
C(21) C(22) C(23) 119(1) yes
C(21) C(22) H(18) 121.1 no
C(23) C(22) H(18) 119.6 no
C(22) C(23) C(24) 122(1) yes
C(22) C(23) H(19) 118.6 no
C(24) C(23) H(19) 119.3 no
C(23) C(24) C(25) 118(1) yes
C(23) C(24) H(20) 121.1 no
C(25) C(24) H(20) 120.3 no
C(20) C(25) C(24) 119.9(8) yes
C(20) C(25) H(21) 119.9 no
C(24) C(25) H(21) 120.2 no
P(1) C(26) C(27) 118.0(6) yes
P(1) C(26) C(31) 120.9(8) yes
C(27) C(26) C(31) 120.8(8) yes
C(26) C(27) C(28) 118.2(10) yes
C(26) C(27) H(22) 120.4 no
C(28) C(27) H(22) 121.5 no
C(27) C(28) C(29) 120(1) yes
C(27) C(28) H(23) 119.5 no
C(29) C(28) H(23) 120.2 no
C(28) C(29) C(30) 120.4(9) yes
C(28) C(29) H(24) 120.3 no
C(30) C(29) H(24) 119.3 no
C(29) C(30) C(31) 120(1) yes
C(29) C(30) H(25) 120.2 no
C(31) C(30) H(25) 119.3 no
C(26) C(31) C(30) 119(1) yes
C(26) C(31) H(26) 120.1 no
C(30) C(31) H(26) 120.1 no
P(2) C(32) C(33) 121.4(7) yes
P(2) C(32) C(37) 119.1(6) yes
C(33) C(32) C(37) 119.4(8) yes
C(32) C(33) C(34) 119.1(9) yes
C(32) C(33) H(27) 120.5 no
C(34) C(33) H(27) 120.4 no
C(33) C(34) C(35) 120.8(9) yes
C(33) C(34) H(28) 119.6 no
C(35) C(34) H(28) 119.5 no
C(34) C(35) C(36) 119(1) yes
C(34) C(35) H(29) 120.0 no
C(36) C(35) H(29) 120.3 no
C(35) C(36) C(37) 122(1) yes
C(35) C(36) H(30) 118.8 no
C(37) C(36) H(30) 119.1 no
C(32) C(37) C(36) 118.8(7) yes
C(32) C(37) H(31) 120.9 no
C(36) C(37) H(31) 120.4 no
P(2) C(38) C(39) 120.3(7) yes
P(2) C(38) C(43) 119.1(6) yes
C(39) C(38) C(43) 120.5(8) yes
C(38) C(39) C(40) 119.5(9) yes
C(38) C(39) H(32) 119.5 no
C(40) C(39) H(32) 121.0 no
C(39) C(40) C(41) 120.0(8) yes
C(39) C(40) H(33) 119.2 no
C(41) C(40) H(33) 120.7 no
C(40) C(41) C(42) 119.6(9) yes
C(40) C(41) H(34) 120.8 no
C(42) C(41) H(34) 119.6 no
C(41) C(42) C(43) 121(1) yes
C(41) C(42) H(35) 119.3 no
C(43) C(42) H(35) 119.4 no
C(38) C(43) C(42) 119.0(8) yes
C(38) C(43) H(36) 120.8 no
C(42) C(43) H(36) 120.3 no
P(2) C(44) C(45) 119.4(7) yes
P(2) C(44) C(49) 119.9(6) yes
C(45) C(44) C(49) 120.3(7) yes
C(44) C(45) C(46) 119.7(10) yes
C(44) C(45) H(37) 120.1 no
C(46) C(45) H(37) 120.2 no
C(45) C(46) C(47) 119.7(9) yes
C(45) C(46) H(38) 120.2 no
C(47) C(46) H(38) 120.1 no
C(46) C(47) C(48) 121.5(8) yes
C(46) C(47) H(39) 118.3 no
C(48) C(47) H(39) 120.2 no
C(47) C(48) C(49) 119(1) yes
C(47) C(48) H(40) 120.0 no
C(49) C(48) H(40) 120.5 no
C(44) C(49) C(48) 119.2(9) yes
C(44) C(49) H(41) 120.1 no
C(48) C(49) H(41) 120.7 no
P(2) C(50) C(51) 119.4(8) yes
P(2) C(50) C(55) 119.8(7) yes
C(51) C(50) C(55) 120(1) yes
C(50) C(51) C(52) 119.6(10) yes
C(50) C(51) H(42) 120.2 no
C(52) C(51) H(42) 120.3 no
C(51) C(52) C(53) 119(1) yes
C(51) C(52) H(43) 120.0 no
C(53) C(52) H(43) 120.5 no
C(52) C(53) C(54) 120(1) yes
C(52) C(53) H(44) 119.8 no
C(54) C(53) H(44) 119.4 no
C(53) C(54) C(55) 120(1) yes
C(53) C(54) H(45) 119.0 no
C(55) C(54) H(45) 120.5 no
C(50) C(55) C(54) 118.9(9) yes
C(50) C(55) H(46) 119.5 no
C(54) C(55) H(46) 121.6 no

loop_
_geom_bond_atom_site_label_1
_geom_bond_atom_site_label_2
_geom_bond_distance
_geom_bond_publ_flag
Re(1) O(1) 2.604(6) yes
Re(1) N(1) 1.613(10) yes
Re(1) C(1) 2.112(10) yes
Re(1) C(2) 2.11(1) yes
Re(1) C(3) 2.113(8) yes
Re(1) C(4) 2.11(1) yes
P(1) C(8) 1.793(8) yes
P(1) C(14) 1.78(1) yes
P(1) C(20) 1.79(1) yes
P(1) C(26) 1.791(7) yes
P(2) C(32) 1.782(9) yes
P(2) C(38) 1.792(9) yes
P(2) C(44) 1.781(7) yes
P(2) C(50) 1.80(1) yes
O(1) C(5) 1.23(1) yes
N(2) C(1) 1.14(1) yes
N(3) C(2) 1.13(2) yes
N(4) C(3) 1.17(1) yes
N(5) C(4) 1.14(2) yes
C(5) C(6) 1.48(2) yes
C(5) C(7) 1.52(1) yes
C(6) H(1) 0.946 no
C(6) H(2) 0.963 no
C(6) H(3) 0.955 no
C(7) H(4) 0.952 no
C(7) H(5) 0.950 no
C(7) H(6) 0.951 no
C(8) C(9) 1.39(1) yes
C(8) C(13) 1.388(10) yes
C(9) C(10) 1.39(1) yes
C(9) H(7) 0.956 no
C(10) C(11) 1.35(1) yes
C(10) H(8) 0.953 no
C(11) C(12) 1.44(2) yes
C(11) H(9) 0.954 no
C(12) C(13) 1.39(1) yes
C(12) H(10) 0.953 no
C(13) H(11) 0.955 no
C(14) C(15) 1.41(1) yes
C(14) C(19) 1.39(1) yes
C(15) C(16) 1.39(2) yes
C(15) H(12) 0.956 no
C(16) C(17) 1.38(2) yes
C(16) H(13) 0.967 no
C(17) C(18) 1.39(2) yes
C(17) H(14) 0.952 no
C(18) C(19) 1.41(2) yes
C(18) H(15) 0.951 no
C(19) H(16) 0.954 no
C(20) C(21) 1.39(1) yes
C(20) C(25) 1.40(1) yes
C(21) C(22) 1.40(2) yes
C(21) H(17) 0.955 no
C(22) C(23) 1.39(2) yes
C(22) H(18) 0.951 no
C(23) C(24) 1.39(2) yes
C(23) H(19) 0.943 no
C(24) C(25) 1.40(2) yes
C(24) H(20) 0.957 no
C(25) H(21) 0.952 no
C(26) C(27) 1.42(2) yes
C(26) C(31) 1.37(1) yes
C(27) C(28) 1.38(1) yes
C(27) H(22) 0.957 no
C(28) C(29) 1.40(2) yes
C(28) H(23) 0.966 no
C(29) C(30) 1.36(2) yes
C(29) H(24) 0.951 no
C(30) C(31) 1.39(1) yes
C(30) H(25) 0.961 no
C(31) H(26) 0.953 no
C(32) C(33) 1.41(1) yes
C(32) C(37) 1.40(1) yes
C(33) C(34) 1.39(2) yes
C(33) H(27) 0.952 no
C(34) C(35) 1.38(2) yes
C(34) H(28) 0.954 no
C(35) C(36) 1.34(2) yes
C(35) H(29) 0.945 no
C(36) C(37) 1.40(1) yes
C(36) H(30) 0.954 no
C(37) H(31) 0.951 no
C(38) C(39) 1.40(1) yes
C(38) C(43) 1.39(1) yes
C(39) C(40) 1.40(1) yes
C(39) H(32) 0.950 no
C(40) C(41) 1.39(2) yes
C(40) H(33) 0.958 no
C(41) C(42) 1.39(1) yes
C(41) H(34) 0.954 no
C(42) C(43) 1.38(1) yes
C(42) H(35) 0.955 no
C(43) H(36) 0.954 no
C(44) C(45) 1.42(1) yes
C(44) C(49) 1.40(1) yes
C(45) C(46) 1.38(1) yes
C(45) H(37) 0.954 no
C(46) C(47) 1.38(2) yes
C(46) H(38) 0.955 no
C(47) C(48) 1.40(2) yes
C(47) H(39) 0.959 no
C(48) C(49) 1.39(1) yes
C(48) H(40) 0.954 no
C(49) H(41) 0.961 no
C(50) C(51) 1.38(1) yes
C(50) C(55) 1.41(1) yes
C(51) C(52) 1.41(2) yes
C(51) H(42) 0.956 no
C(52) C(53) 1.36(2) yes
C(52) H(43) 0.949 no
C(53) C(54) 1.40(2) yes
C(53) H(44) 0.944 no
C(54) C(55) 1.37(2) yes
C(54) H(45) 0.959 no
C(55) H(46) 0.953 no

loop_
_geom_contact_atom_site_label_1
_geom_contact_atom_site_label_2
_geom_contact_distance
_geom_contact_site_symmetry_2
N(1) C(6) 3.59(1) 1_455
N(2) C(31) 3.51(2) 1_565
N(3) C(52) 3.30(2) 1_566
N(3) C(55) 3.37(1) 1_466
N(3) C(30) 3.40(1) 1_565
N(3) C(12) 3.44(1) 1_556
N(4) C(45) 3.36(2) 1_456
N(4) C(46) 3.54(2) 1_456
N(5) C(22) 3.38(1) 1_455
N(5) C(40) 3.38(1) 1_465
N(5) C(46) 3.43(1) 1_456
C(2) C(55) 3.49(1) 1_466
C(7) C(46) 3.43(1) 1_556
C(7) C(45) 3.50(1) 1_556
C(12) C(40) 3.40(2) 1_465
C(13) C(52) 3.56(1) 1_565
C(22) C(39) 3.57(1) 1_565
C(28) C(33) 3.53(2) 1_556
C(28) C(46) 3.57(1) 1_456
C(29) C(46) 3.56(1) 1_456
C(30) C(48) 3.59(2) 1_456
C(30) C(47) 3.59(1) 1_456
C(35) C(42) 3.55(2) 1_455
